data_7011371
loop_
_publ_author_name
'Michael I. Bruce'
'Natasha N. Zaitseva'
'Brian W. Skelton'
'Allan H. White'

_publ_section_title
;
 Some reactions of allenylidene-ruthenium cluster carbonyls with
 alkynes
;
_journal_issue 8
_journal_name_full 'J. Chem. Soc., Dalton Trans.'
_journal_page_first 1678
_journal_page_last 1686
_journal_paper_doi 10.1039/b111088h
_journal_year 2002
_chemical_formula_sum 'C39 H22 O8 Ru3'
_chemical_formula_weight 921.81
_space_group_IT_number 2
_symmetry_cell_setting triclinic
_symmetry_space_group_name_Hall '-P 1'
_symmetry_space_group_name_H-M 'P -1'
_cell_angle_alpha 107.88(3)
_cell_angle_beta 103.46(2)
_cell_angle_gamma 108.70(2)
_cell_formula_units_Z 4
_cell_length_a 17.990(4)
_cell_length_b 17.483(7)
_cell_length_c 13.184(5)
_cell_measurement_reflns_used 8
_cell_measurement_temperature 293
_cell_measurement_theta_max 15.8
_cell_measurement_theta_min 12.0
_cell_volume 3477(2)
_computing_cell_refinement 'Enraf Nonius software'
_computing_data_collection 'Enraf Nonius software'
_computing_data_reduction 'xtal ADDREF'
_computing_molecular_graphics xtal
_computing_publication_material 'xtal BONDLA CIFIO'
_computing_structure_refinement 'xtal CRYLSQ'
_computing_structure_solution xtal
_diffrn_ambient_temperature 293
_diffrn_measurement_device_type
;
CAD4 diffractometer
;
_diffrn_measurement_method '2\q-\w scans'
_diffrn_radiation_detector 'scintillation counter'
_diffrn_radiation_monochromator graphite
_diffrn_radiation_source 'sealed tube'
_diffrn_radiation_type 'Mo K\a'
_diffrn_radiation_wavelength .71073
_diffrn_reflns_av_sigmaI/netI .069
_diffrn_reflns_limit_h_max 20
_diffrn_reflns_limit_h_min -21
_diffrn_reflns_limit_k_max 19
_diffrn_reflns_limit_k_min -20
_diffrn_reflns_limit_l_max 15
_diffrn_reflns_limit_l_min 0
_diffrn_reflns_number 12220
_diffrn_reflns_theta_max 25.00
_diffrn_reflns_theta_min 1.35
_diffrn_standards_interval_time 60
_diffrn_standards_number 8
_exptl_absorpt_coefficient_mu 1.34
_exptl_absorpt_correction_T_max .92
_exptl_absorpt_correction_T_min .85
_exptl_absorpt_correction_type gaussian
_exptl_absorpt_process_details
;
XTAL absorb               
;
_exptl_crystal_density_diffrn 1.761
_exptl_crystal_description rod
_exptl_crystal_F_000 1808
_exptl_crystal_size_max .2
_exptl_crystal_size_mid .09
_exptl_crystal_size_min .07
_refine_diff_density_max .629
_refine_diff_density_min -.493
_refine_ls_goodness_of_fit_all 1.199
_refine_ls_goodness_of_fit_ref 1.241
_refine_ls_hydrogen_treatment noref
_refine_ls_matrix_type full
_refine_ls_number_constraints 0
_refine_ls_number_parameters 901
_refine_ls_number_reflns 5699
_refine_ls_number_restraints 0
_refine_ls_R_factor_all .124
_refine_ls_R_factor_gt .042
_refine_ls_shift/su_max .012
_refine_ls_shift/su_mean .001
_refine_ls_structure_factor_coef F
_refine_ls_weighting_scheme sigma
_refine_ls_wR_factor_all .056
_refine_ls_wR_factor_ref .038
_reflns_d_resolution_high .842
_reflns_d_resolution_low 15.072
_reflns_limit_h_max 21
_reflns_limit_h_min 0
_reflns_limit_k_max 19
_reflns_limit_k_min -20
_reflns_limit_l_max 15
_reflns_limit_l_min -15
_reflns_number_gt 5695
_reflns_number_total 12220
_reflns_threshold_expression 'I    > 3.0sig(I   )'
_cod_data_source_file b111088h.txt
_cod_data_source_block br563
_cod_original_sg_symbol_Hall -p_1
_cod_original_sg_symbol_H-M P_-1
_cod_database_code 7011371

loop_
_symmetry_equiv_pos_as_xyz
+x,+y,+z
-x,-y,-z

loop_
_atom_site_label
_atom_site_fract_x
_atom_site_fract_y
_atom_site_fract_z
_atom_site_U_iso_or_equiv
_atom_site_adp_type
_atom_site_calc_flag
_atom_site_calc_attached_atom
_atom_site_occupancy
_atom_site_disorder_assembly
_atom_site_disorder_group
Ru11 .54769(5) .19788(6) .17695(7) .0411(4) Uani ? ? 1.00000 ? ?
Ru12 .39499(5) .13203(6) .20821(7) .0373(4) Uani ? ? 1.00000 ? ?
Ru13 .53456(5) .27632(6) .39055(7) .0428(4) Uani ? ? 1.00000 ? ?
C111 .5924(8) .1277(9) .2439(11) .067(7) Uani ? ? 1.00000 ? ?
O111 .6189(7) .0848(7) .2737(9) .116(7) Uani ? ? 1.00000 ? ?
C112 .6526(8) .2896(8) .2117(10) .059(6) Uani ? ? 1.00000 ? ?
O112 .7144(5) .3464(6) .2338(9) .098(5) Uani ? ? 1.00000 ? ?
C113 .5424(7) .1365(9) .0284(11) .065(6) Uani ? ? 1.00000 ? ?
O113 .5400(6) .0971(6) -.0602(8) .094(5) Uani ? ? 1.00000 ? ?
C121 .3728(8) .0132(8) .2064(10) .062(6) Uani ? ? 1.00000 ? ?
O121 .3573(6) -.0573(6) .1970(8) .095(5) Uani ? ? 1.00000 ? ?
C122 .2848(7) .1248(7) .1795(10) .056(5) Uani ? ? 1.00000 ? ?
O122 .2217(6) .1278(6) .1659(8) .092(5) Uani ? ? 1.00000 ? ?
C123 .3775(7) .0770(8) .0457(11) .057(6) Uani ? ? 1.00000 ? ?
O123 .3541(5) .0376(6) -.0500(7) .084(4) Uani ? ? 1.00000 ? ?
C131 .5947(8) .2306(8) .4674(11) .071(7) Uani ? ? 1.00000 ? ?
O131 .6373(6) .2084(7) .5224(8) .104(6) Uani ? ? 1.00000 ? ?
C132 .6366(9) .3763(10) .4512(11) .081(7) Uani ? ? 1.00000 ? ?
O132 .7003(6) .4386(7) .4919(9) .118(6) Uani ? ? 1.00000 ? ?
C11 .4526(6) .2830(7) .0343(9) .044(5) Uani ? ? 1.00000 ? ?
C1111 .3830(7) .3097(7) .0124(9) .047(5) Uani ? ? 1.00000 ? ?
C1112 .3084(8) .2696(7) .0234(9) .056(6) Uani ? ? 1.00000 ? ?
C1113 .2456(8) .2987(10) .0080(11) .077(7) Uani ? ? 1.00000 ? ?
C1114 .2583(9) .3716(11) -.0178(13) .087(8) Uani ? ? 1.00000 ? ?
C1115 .3299(10) .4120(9) -.0298(11) .082(8) Uani ? ? 1.00000 ? ?
C1116 .3943(7) .3831(8) -.0159(10) .064(6) Uani ? ? 1.00000 ? ?
C1121 .4972(7) .2789(7) -.0471(10) .045(5) Uani ? ? 1.00000 ? ?
C1122 .5841(8) .3312(8) -.0100(10) .066(6) Uani ? ? 1.00000 ? ?
C1123 .6250(8) .3265(10) -.0863(13) .084(7) Uani ? ? 1.00000 ? ?
C1124 .5834(10) .2678(10) -.1972(12) .079(8) Uani ? ? 1.00000 ? ?
C1125 .4984(9) .2167(9) -.2375(10) .076(7) Uani ? ? 1.00000 ? ?
C1126 .4581(7) .2231(8) -.1608(11) .065(6) Uani ? ? 1.00000 ? ?
C12 .4738(6) .2605(6) .1230(9) .037(4) Uani ? ? 1.00000 ? ?
C13 .4442(6) .2573(7) .2133(9) .040(4) Uani ? ? 1.00000 ? ?
C14 .4593(6) .3387(7) .3042(8) .045(5) Uani ? ? 1.00000 ? ?
C141 .4878(7) .4248(7) .2910(9) .048(5) Uani ? ? 1.00000 ? ?
C142 .4341(8) .4664(8) .2879(10) .061(6) Uani ? ? 1.00000 ? ?
C143 .4552(9) .5436(9) .2707(10) .069(7) Uani ? ? 1.00000 ? ?
C144 .5285(10) .5815(8) .2600(11) .072(7) Uani ? ? 1.00000 ? ?
C145 .5840(8) .5413(9) .2614(10) .072(7) Uani ? ? 1.00000 ? ?
C146 .5648(7) .4637(8) .2799(10) .062(6) Uani ? ? 1.00000 ? ?
C15 .4461(7) .3439(7) .4067(9) .050(5) Uani ? ? 1.00000 ? ?
C16 .4220(6) .2739(7) .4419(8) .045(5) Uani ? ? 1.00000 ? ?
C17 .4098(6) .1862(7) .3819(9) .046(5) Uani ? ? 1.00000 ? ?
C171 .3825(7) .1235(7) .4354(9) .051(5) Uani ? ? 1.00000 ? ?
C172 .4241(8) .0719(8) .4532(10) .064(6) Uani ? ? 1.00000 ? ?
C173 .3970(8) .0149(9) .5018(11) .075(7) Uani ? ? 1.00000 ? ?
C174 .3283(9) .0068(9) .5327(11) .080(7) Uani ? ? 1.00000 ? ?
C175 .2849(8) .0576(10) .5136(12) .085(8) Uani ? ? 1.00000 ? ?
C176 .3136(7) .1165(8) .4668(10) .066(6) Uani ? ? 1.00000 ? ?
Ru21 .09827(5) .85083(6) .87043(8) .0419(4) Uani ? ? 1.00000 ? ?
Ru22 -.06321(5) .80063(6) .71920(7) .0403(4) Uani ? ? 1.00000 ? ?
Ru23 .05012(5) .75481(6) .63062(8) .0433(4) Uani ? ? 1.00000 ? ?
C211 .1409(8) .9624(9) .8552(11) .069(6) Uani ? ? 1.00000 ? ?
O211 .1656(6) 1.0301(6) .8572(9) .101(5) Uani ? ? 1.00000 ? ?
C212 .1993(8) .8365(8) .8965(10) .059(6) Uani ? ? 1.00000 ? ?
O212 .2609(5) .8300(6) .9124(8) .090(5) Uani ? ? 1.00000 ? ?
C213 .1206(8) .9075(8) 1.0283(12) .066(6) Uani ? ? 1.00000 ? ?
O213 .1360(6) .9429(6) 1.1242(8) .084(5) Uani ? ? 1.00000 ? ?
C221 -.0636(8) .9105(8) .7088(10) .061(6) Uani ? ? 1.00000 ? ?
O221 -.0646(7) .9732(7) .7035(9) .110(6) Uani ? ? 1.00000 ? ?
C222 -.1812(8) .7320(8) .6649(10) .057(6) Uani ? ? 1.00000 ? ?
O222 -.2510(5) .6855(7) .6333(9) .105(6) Uani ? ? 1.00000 ? ?
C223 -.0535(7) .8529(8) .8767(11) .062(6) Uani ? ? 1.00000 ? ?
O223 -.0603(5) .8814(7) .9635(7) .085(5) Uani ? ? 1.00000 ? ?
C231 .1099(8) .8565(9) .6180(11) .071(7) Uani ? ? 1.00000 ? ?
O231 .1517(6) .9173(7) .6065(9) .107(6) Uani ? ? 1.00000 ? ?
C232 .1405(7) .7259(8) .6161(10) .063(6) Uani ? ? 1.00000 ? ?
O232 .1960(6) .7117(7) .6028(8) .101(6) Uani ? ? 1.00000 ? ?
C21 .0025(6) .6934(7) .9392(9) .042(5) Uani ? ? 1.00000 ? ?
C2111 -.0752(7) .6088(7) .8997(10) .049(5) Uani ? ? 1.00000 ? ?
C2112 -.1497(7) .5878(8) .8148(10) .057(5) Uani ? ? 1.00000 ? ?
C2113 -.2172(7) .5068(9) .7739(10) .066(6) Uani ? ? 1.00000 ? ?
C2114 -.2101(8) .4467(9) .8194(12) .075(7) Uani ? ? 1.00000 ? ?
C2115 -.1378(9) .4680(8) .9059(12) .075(7) Uani ? ? 1.00000 ? ?
C2116 -.0730(7) .5483(8) .9466(10) .062(6) Uani ? ? 1.00000 ? ?
C2121 .0589(8) .7325(7) 1.0603(10) .056(6) Uani ? ? 1.00000 ? ?
C2122 .1445(9) .7466(8) 1.0888(12) .075(7) Uani ? ? 1.00000 ? ?
C2123 .1950(11) .7831(11) 1.2039(17) .109(9) Uani ? ? 1.00000 ? ?
C2124 .1654(15) .8051(12) 1.2866(16) .126(11) Uani ? ? 1.00000 ? ?
C2125 .0823(14) .7914(11) 1.2607(14) .111(9) Uani ? ? 1.00000 ? ?
C2126 .0315(9) .7542(9) 1.1482(13) .078(7) Uani ? ? 1.00000 ? ?
C22 .0180(6) .7285(6) .8635(9) .038(5) Uani ? ? 1.00000 ? ?
C23 -.0228(6) .7082(7) .7477(9) .041(5) Uani ? ? 1.00000 ? ?
C24 -.0239(6) .6336(7) .6610(10) .046(5) Uani ? ? 1.00000 ? ?
C241 .0031(8) .5674(8) .6939(10) .052(5) Uani ? ? 1.00000 ? ?
C242 -.0585(8) .4825(8) .6576(10) .061(6) Uani ? ? 1.00000 ? ?
C243 -.0371(10) .4243(9) .6926(12) .078(7) Uani ? ? 1.00000 ? ?
C244 .0426(11) .4450(9) .7603(12) .072(7) Uani ? ? 1.00000 ? ?
C245 .1058(8) .5295(10) .7925(11) .072(7) Uani ? ? 1.00000 ? ?
C246 .0853(8) .5903(7) .7598(10) .060(6) Uani ? ? 1.00000 ? ?
C25 -.0519(7) .6125(8) .5420(10) .053(6) Uani ? ? 1.00000 ? ?
C26 -.0784(7) .6622(8) .4896(10) .060(6) Uani ? ? 1.00000 ? ?
C27 -.0764(6) .7475(8) .5479(9) .052(5) Uani ? ? 1.00000 ? ?
C271 -.1073(8) .7834(8) .4666(10) .057(6) Uani ? ? 1.00000 ? ?
C272 -.0585(10) .8560(13) .4550(15) .121(11) Uani ? ? 1.00000 ? ?
C273 -.0939(13) .8828(14) .374(2) .140(13) Uani ? ? 1.00000 ? ?
C274 -.1744(13) .8420(13) .3085(13) .102(10) Uani ? ? 1.00000 ? ?
C275 -.2235(10) .7721(12) .3214(14) .117(10) Uani ? ? 1.00000 ? ?
C276 -.1915(9) .7431(9) .3998(13) .094(8) Uani ? ? 1.00000 ? ?
H1112 .29911 .21742 .04195 .07000 Uiso ? ? 1.00000 ? ?
H1113 .19207 .26824 .01499 .08600 Uiso ? ? 1.00000 ? ?
H1114 .21568 .39466 -.02530 .10300 Uiso ? ? 1.00000 ? ?
H1115 .34010 .46462 -.04719 .09700 Uiso ? ? 1.00000 ? ?
H1116 .44669 .41244 -.02633 .07500 Uiso ? ? 1.00000 ? ?
H1122 .61640 .37056 .07156 .07500 Uiso ? ? 1.00000 ? ?
H1123 .68442 .36711 -.06079 .09200 Uiso ? ? 1.00000 ? ?
H1124 .61605 .26356 -.24695 .09100 Uiso ? ? 1.00000 ? ?
H1125 .46845 .17671 -.31910 .08900 Uiso ? ? 1.00000 ? ?
H1126 .39750 .18661 -.18904 .07900 Uiso ? ? 1.00000 ? ?
H142 .38101 .44076 .29802 .07400 Uiso ? ? 1.00000 ? ?
H143 .41606 .57272 .26831 .08000 Uiso ? ? 1.00000 ? ?
H144 .54411 .63687 .25120 .08400 Uiso ? ? 1.00000 ? ?
H145 .63667 .56680 .24925 .08300 Uiso ? ? 1.00000 ? ?
H146 .60547 .43719 .28683 .07500 Uiso ? ? 1.00000 ? ?
H15 .45446 .40281 .45976 .06000 Uiso ? ? 1.00000 ? ?
H16 .42199 .29623 .52463 .05100 Uiso ? ? 1.00000 ? ?
H172 .47246 .07531 .42860 .07200 Uiso ? ? 1.00000 ? ?
H173 .42734 -.02143 .51481 .09000 Uiso ? ? 1.00000 ? ?
H174 .31114 -.03415 .56901 .09700 Uiso ? ? 1.00000 ? ?
H175 .23346 .05027 .53160 .10100 Uiso ? ? 1.00000 ? ?
H176 .28409 .15358 .45214 .08000 Uiso ? ? 1.00000 ? ?
H2112 -.15463 .63096 .78266 .07100 Uiso ? ? 1.00000 ? ?
H2113 -.27034 .49179 .71454 .07500 Uiso ? ? 1.00000 ? ?
H2114 -.25702 .38894 .78869 .08300 Uiso ? ? 1.00000 ? ?
H2115 -.13421 .42376 .93526 .08500 Uiso ? ? 1.00000 ? ?
H2116 -.02203 .56524 1.01304 .07800 Uiso ? ? 1.00000 ? ?
H2122 .16684 .73107 1.02662 .09000 Uiso ? ? 1.00000 ? ?
H2123 .25416 .78935 1.21998 .13800 Uiso ? ? 1.00000 ? ?
H2124 .20809 .83267 1.36595 .16700 Uiso ? ? 1.00000 ? ?
H2125 .06565 .81006 1.32483 .13000 Uiso ? ? 1.00000 ? ?
H2126 -.02846 .74105 1.13106 .08900 Uiso ? ? 1.00000 ? ?
H242 -.11579 .46518 .60704 .07200 Uiso ? ? 1.00000 ? ?
H243 -.08001 .36599 .66826 .09300 Uiso ? ? 1.00000 ? ?
H244 .05506 .40222 .78511 .08400 Uiso ? ? 1.00000 ? ?
H245 .16478 .54509 .83789 .08100 Uiso ? ? 1.00000 ? ?
H246 .12929 .65106 .78525 .06800 Uiso ? ? 1.00000 ? ?
H25 -.05289 .55658 .49077 .06700 Uiso ? ? 1.00000 ? ?
H26 -.08988 .63751 .41491 .06800 Uiso ? ? 1.00000 ? ?
H272 .00255 .89123 .50739 .14000 Uiso ? ? 1.00000 ? ?
H273 -.06009 .93601 .36465 .16200 Uiso ? ? 1.00000 ? ?
H274 -.20207 .85775 .24944 .12400 Uiso ? ? 1.00000 ? ?
H275 -.28523 .73993 .27429 .13000 Uiso ? ? 1.00000 ? ?
H276 -.23001 .69176 .40826 .10400 Uiso ? ? 1.00000 ? ?

loop_
_atom_site_aniso_label
_atom_site_aniso_U_11
_atom_site_aniso_U_22
_atom_site_aniso_U_33
_atom_site_aniso_U_12
_atom_site_aniso_U_13
_atom_site_aniso_U_23
Ru11 .0360(5) .0482(6) .0448(6) .0202(5) .0200(5) .0202(5)
Ru12 .0379(5) .0352(5) .0412(6) .0147(4) .0198(4) .0159(5)
Ru13 .0440(6) .0456(6) .0368(5) .0165(5) .0147(5) .0172(5)
C111 .075(10) .065(10) .066(9) .033(8) .029(8) .027(8)
O111 .140(10) .127(10) .110(9) .098(8) .029(7) .054(8)
C112 .058(8) .072(10) .061(8) .036(7) .024(7) .035(8)
O112 .042(5) .084(7) .139(9) .004(5) .021(6) .045(7)
C113 .057(8) .096(11) .064(9) .041(8) .034(7) .042(8)
O113 .105(8) .115(8) .076(7) .061(6) .059(6) .023(6)
C121 .084(9) .052(8) .069(9) .040(8) .048(8) .024(7)
O121 .148(9) .050(6) .116(8) .048(6) .081(7) .040(6)
C122 .051(8) .044(7) .064(8) .011(7) .025(7) .016(6)
O122 .066(6) .091(7) .136(9) .045(6) .050(6) .044(6)
C123 .047(8) .065(9) .051(8) .016(7) .011(7) .027(7)
O123 .069(6) .090(7) .049(6) .009(5) .011(5) .008(5)
C131 .073(10) .065(9) .067(9) .021(8) .012(8) .034(8)
O131 .092(8) .130(9) .096(8) .055(7) .015(6) .063(7)
C132 .089(11) .084(11) .059(9) .032(9) .014(9) .031(9)
O132 .089(8) .094(8) .098(8) -.019(6) .000(7) .034(7)
C11 .036(6) .039(7) .052(7) .011(5) .019(6) .014(6)
C1111 .058(8) .039(7) .045(7) .016(6) .024(6) .019(6)
C1112 .064(8) .056(8) .062(8) .031(7) .029(7) .030(7)
C1113 .068(10) .097(12) .089(11) .045(9) .046(8) .046(9)
C1114 .071(10) .108(13) .106(12) .056(10) .031(9) .056(11)
C1115 .113(13) .086(11) .079(10) .068(11) .041(10) .043(9)
C1116 .070(9) .067(9) .070(9) .029(7) .035(7) .038(8)
C1121 .052(8) .042(7) .050(8) .024(6) .021(6) .024(6)
C1122 .070(9) .074(9) .044(8) .014(8) .019(7) .029(7)
C1123 .062(9) .101(12) .081(11) .011(8) .041(9) .042(10)
C1124 .100(12) .089(11) .071(10) .052(10) .054(10) .031(9)
C1125 .076(10) .083(10) .054(9) .016(8) .030(8) .024(8)
C1126 .065(9) .067(9) .060(9) .023(7) .032(8) .024(8)
C12 .032(6) .029(6) .046(7) .008(5) .014(5) .016(5)
C13 .033(6) .044(7) .041(7) .016(5) .014(5) .015(6)
C14 .047(7) .049(7) .034(6) .013(6) .017(5) .015(6)
C141 .054(8) .037(7) .042(7) .018(6) .012(6) .009(6)
C142 .081(9) .061(9) .069(9) .041(8) .040(7) .039(7)
C143 .084(10) .063(9) .063(9) .029(8) .025(8) .031(8)
C144 .101(12) .033(8) .068(9) .021(8) .031(9) .010(7)
C145 .087(10) .059(9) .067(9) .013(8) .037(8) .034(8)
C146 .049(8) .052(8) .073(9) .018(7) .015(7) .018(7)
C15 .063(8) .049(7) .042(7) .029(6) .023(6) .016(6)
C16 .055(7) .049(7) .027(6) .016(6) .021(5) .013(6)
C17 .048(7) .049(7) .047(7) .022(6) .023(6) .021(6)
C171 .073(9) .040(7) .054(8) .028(6) .030(7) .029(6)
C172 .087(10) .070(9) .062(9) .041(8) .041(8) .044(8)
C173 .082(10) .091(11) .078(10) .045(9) .040(8) .050(9)
C174 .090(11) .087(11) .074(10) .027(9) .030(9) .059(9)
C175 .073(10) .105(12) .098(12) .031(9) .048(9) .063(10)
C176 .050(8) .083(10) .082(9) .026(7) .039(7) .046(8)
Ru21 .0369(5) .0370(6) .0502(6) .0130(4) .0167(5) .0186(5)
Ru22 .0402(5) .0443(6) .0469(6) .0238(5) .0227(5) .0207(5)
Ru23 .0440(6) .0495(6) .0497(6) .0250(5) .0268(5) .0247(5)
C211 .058(9) .058(9) .076(10) .011(7) .017(7) .027(8)
O211 .109(8) .056(7) .120(9) .011(6) .035(7) .047(7)
C212 .057(8) .062(9) .060(8) .022(7) .026(7) .029(7)
O212 .050(6) .097(8) .117(8) .036(6) .029(6) .035(6)
C213 .061(9) .050(9) .085(11) .018(7) .028(8) .032(8)
O213 .107(8) .066(7) .058(6) .021(6) .030(6) .017(5)
C221 .088(10) .065(9) .068(9) .052(8) .038(7) .047(8)
O221 .170(10) .100(8) .139(9) .093(8) .093(8) .083(8)
C222 .066(9) .073(10) .057(8) .049(8) .029(7) .032(7)
O222 .046(6) .108(9) .140(9) .025(6) .025(6) .042(7)
C223 .050(8) .068(9) .053(9) .015(7) .010(7) .021(8)
O223 .082(7) .131(9) .052(6) .061(6) .033(5) .028(6)
C231 .073(10) .083(11) .081(10) .039(9) .044(8) .045(9)
O231 .098(8) .103(9) .143(10) .036(7) .058(7) .077(8)
C232 .054(8) .076(9) .063(9) .029(7) .027(7) .030(7)
O232 .071(7) .148(10) .116(8) .070(7) .052(6) .056(7)
C21 .044(7) .039(7) .056(8) .024(6) .027(6) .021(6)
C2111 .040(7) .042(7) .064(8) .009(6) .034(6) .019(6)
C2112 .046(8) .064(9) .056(8) .011(7) .022(7) .030(7)
C2113 .039(7) .093(11) .051(8) .011(7) .017(6) .029(8)
C2114 .056(9) .074(10) .080(10) .000(8) .040(8) .029(9)
C2115 .067(9) .058(9) .100(11) .010(8) .030(9) .047(9)
C2116 .068(9) .051(8) .069(9) .018(7) .026(7) .031(7)
C2121 .065(9) .037(7) .046(8) .013(6) .004(7) .014(6)
C2122 .070(10) .054(9) .086(11) .016(7) .007(9) .034(8)
C2123 .087(13) .084(13) .107(16) .004(10) -.017(12) .051(13)
C2124 .15(2) .070(12) .076(14) -.002(13) -.013(15) .023(11)
C2125 .170(18) .074(12) .052(11) .019(13) .040(13) .013(9)
C2126 .096(11) .066(10) .059(10) .023(8) .028(9) .023(8)
C22 .034(6) .038(6) .056(8) .024(5) .022(6) .021(6)
C23 .040(7) .036(7) .051(7) .017(5) .024(6) .018(6)
C24 .035(6) .051(8) .053(8) .019(6) .022(6) .019(6)
C241 .067(9) .048(8) .060(8) .034(7) .037(7) .024(7)
C242 .078(9) .047(8) .064(9) .032(7) .040(7) .015(7)
C243 .106(12) .064(10) .096(12) .050(9) .059(10) .045(9)
C244 .125(13) .068(10) .076(10) .065(10) .058(10) .054(9)
C245 .080(10) .094(11) .075(10) .056(9) .038(8) .050(9)
C246 .061(9) .047(8) .079(9) .027(7) .022(7) .032(7)
C25 .056(8) .061(8) .049(8) .029(7) .021(6) .027(7)
C26 .060(8) .061(9) .050(8) .022(7) .024(7) .013(7)
C27 .043(7) .063(9) .047(7) .022(6) .017(6) .020(7)
C271 .069(9) .065(9) .054(8) .040(8) .032(7) .027(7)
C272 .096(13) .20(2) .144(16) .073(13) .068(12) .132(16)
C273 .130(17) .20(2) .18(2) .082(17) .080(16) .16(2)
C274 .148(18) .113(15) .083(13) .078(15) .043(13) .061(12)
C275 .096(13) .129(16) .105(14) .035(12) -.009(10) .069(13)
C276 .074(11) .088(11) .097(12) .017(9) .002(9) .049(10)

loop_
_atom_type_symbol
_atom_type_description
_atom_type_oxidation_number
_atom_type_number_in_cell
_atom_type_scat_dispersion_real
_atom_type_scat_dispersion_imag
_atom_type_scat_source
C ? 0 156 .002014 .002014 'Int Tables Vol IV Tables 2.2B and 2.3.1'
O ? 0 32 .007996 .005981 'Int Tables Vol IV Tables 2.2B and 2.3.1'
H ? 0 88 0 0 'Int Tables Vol IV Tables 2.2B and 2.3.1'
Ru ? 0 12 -1.42 .835999 'Int Tables Vol IV Tables 2.2B and 2.3.1'

loop_
_diffrn_attenuator_code
_diffrn_attenuator_scale
? ?

loop_
_geom_angle_atom_site_label_1
_geom_angle_atom_site_label_2
_geom_angle_atom_site_label_3
_geom_angle_site_symmetry_1
_geom_angle_site_symmetry_2
_geom_angle_site_symmetry_3
_geom_angle
_geom_angle_publ_flag
Ru12 Ru11 Ru13 . . . 59.70(4) ?
Ru12 Ru11 C111 . . . 92.7(4) ?
Ru12 Ru11 C112 . . . 152.2(4) ?
Ru12 Ru11 C113 . . . 113.3(4) ?
Ru12 Ru11 C12 . . . 71.7(3) ?
Ru12 Ru11 C13 . . . 45.4(3) ?
Ru13 Ru11 C111 . . . 86.1(4) ?
Ru13 Ru11 C112 . . . 94.9(4) ?
Ru13 Ru11 C113 . . . 173.0(3) ?
Ru13 Ru11 C12 . . . 83.6(3) ?
Ru13 Ru11 C13 . . . 52.6(2) ?
C111 Ru11 C112 . . . 97.0(6) ?
C111 Ru11 C113 . . . 94.8(7) ?
C111 Ru11 C12 . . . 164.1(6) ?
C111 Ru11 C13 . . . 130.3(6) ?
C112 Ru11 C113 . . . 91.8(5) ?
C112 Ru11 C12 . . . 95.9(6) ?
C112 Ru11 C13 . . . 111.3(5) ?
C113 Ru11 C12 . . . 94.0(6) ?
C113 Ru11 C13 . . . 123.0(5) ?
C12 Ru11 C13 . . . 35.0(4) ?
Ru11 Ru12 Ru13 . . . 60.72(4) ?
Ru11 Ru12 C121 . . . 108.8(4) ?
Ru11 Ru12 C122 . . . 147.0(4) ?
Ru11 Ru12 C123 . . . 70.3(3) ?
Ru11 Ru12 C13 . . . 59.0(3) ?
Ru11 Ru12 C17 . . . 111.7(3) ?
Ru13 Ru12 C121 . . . 117.0(3) ?
Ru13 Ru12 C122 . . . 121.8(3) ?
Ru13 Ru12 C123 . . . 130.1(3) ?
Ru13 Ru12 C13 . . . 55.9(3) ?
Ru13 Ru12 C17 . . . 52.1(3) ?
C121 Ru12 C122 . . . 98.7(6) ?
C121 Ru12 C123 . . . 86.0(6) ?
C121 Ru12 C13 . . . 167.4(5) ?
C121 Ru12 C17 . . . 92.0(5) ?
C122 Ru12 C123 . . . 94.3(5) ?
C122 Ru12 C13 . . . 93.9(5) ?
C122 Ru12 C17 . . . 84.6(5) ?
C123 Ru12 C13 . . . 91.8(5) ?
C123 Ru12 C17 . . . 177.6(5) ?
C13 Ru12 C17 . . . 90.4(5) ?
Ru11 Ru13 Ru12 . . . 59.58(4) ?
Ru11 Ru13 C131 . . . 96.4(5) ?
Ru11 Ru13 C132 . . . 95.8(5) ?
Ru11 Ru13 C13 . . . 56.0(3) ?
Ru11 Ru13 C14 . . . 86.9(3) ?
Ru11 Ru13 C15 . . . 121.1(3) ?
Ru11 Ru13 C16 . . . 132.3(2) ?
Ru11 Ru13 C17 . . . 106.4(3) ?
Ru12 Ru13 C131 . . . 107.1(3) ?
Ru12 Ru13 C132 . . . 152.9(5) ?
Ru12 Ru13 C13 . . . 45.9(3) ?
Ru12 Ru13 C14 . . . 75.0(2) ?
Ru12 Ru13 C15 . . . 86.1(2) ?
Ru12 Ru13 C16 . . . 75.0(2) ?
Ru12 Ru13 C17 . . . 47.8(3) ?
C131 Ru13 C132 . . . 85.3(7) ?
C131 Ru13 C13 . . . 147.1(5) ?
C131 Ru13 C14 . . . 176.7(5) ?
C131 Ru13 C15 . . . 141.2(6) ?
C131 Ru13 C16 . . . 110.9(6) ?
C131 Ru13 C17 . . . 94.0(6) ?
C132 Ru13 C13 . . . 112.5(6) ?
C132 Ru13 C14 . . . 93.8(6) ?
C132 Ru13 C15 . . . 99.3(6) ?
C132 Ru13 C16 . . . 123.8(6) ?
C132 Ru13 C17 . . . 157.7(6) ?
C13 Ru13 C14 . . . 36.0(4) ?
C13 Ru13 C15 . . . 65.6(4) ?
C13 Ru13 C16 . . . 82.8(4) ?
C13 Ru13 C17 . . . 79.5(4) ?
C14 Ru13 C15 . . . 35.8(4) ?
C14 Ru13 C16 . . . 67.0(5) ?
C14 Ru13 C17 . . . 85.5(4) ?
C15 Ru13 C16 . . . 36.3(5) ?
C15 Ru13 C17 . . . 67.6(4) ?
C16 Ru13 C17 . . . 36.3(4) ?
Ru11 C111 O111 . . . 174.1(13) ?
Ru11 C112 O112 . . . 177.7(14) ?
Ru11 C113 O113 . . . 177.4(16) ?
Ru12 C121 O121 . . . 175.1(11) ?
Ru12 C122 O122 . . . 174.4(10) ?
Ru12 C123 O123 . . . 168.6(11) ?
Ru13 C131 O131 . . . 174.6(9) ?
Ru13 C132 O132 . . . 178.1(14) ?
C1111 C11 C1121 . . . 117.1(11) ?
C1111 C11 C12 . . . 121.7(12) ?
C1121 C11 C12 . . . 121.1(12) ?
C11 C1111 C1112 . . . 123.3(12) ?
C11 C1111 C1116 . . . 119.1(11) ?
C1112 C1111 C1116 . . . 117.5(13) ?
C1111 C1112 C1113 . . . 122.2(14) ?
C1111 C1112 H1112 . . . 118.5 ?
C1113 C1112 H1112 . . . 119.2 ?
C1112 C1113 C1114 . . . 119.5(14) ?
C1112 C1113 H1113 . . . 120.9 ?
C1114 C1113 H1113 . . . 119.6 ?
C1113 C1114 C1115 . . . 120.0(18) ?
C1113 C1114 H1114 . . . 120.5 ?
C1115 C1114 H1114 . . . 119 ?
C1114 C1115 C1116 . . . 121.6(17) ?
C1114 C1115 H1115 . . . 121 ?
C1116 C1115 H1115 . . . 117.6 ?
C1111 C1116 C1115 . . . 119.2(13) ?
C1111 C1116 H1116 . . . 119.4 ?
C1115 C1116 H1116 . . . 121.3 ?
C11 C1121 C1122 . . . 121.2(9) ?
C11 C1121 C1126 . . . 122.9(10) ?
C1122 C1121 C1126 . . . 115.9(13) ?
C1121 C1122 C1123 . . . 120.7(10) ?
C1121 C1122 H1122 . . . 119.8 ?
C1123 C1122 H1122 . . . 119.5 ?
C1122 C1123 C1124 . . . 120.6(12) ?
C1122 C1123 H1123 . . . 119.8 ?
C1124 C1123 H1123 . . . 119.6 ?
C1123 C1124 C1125 . . . 120.6(16) ?
C1123 C1124 H1124 . . . 117.7 ?
C1125 C1124 H1124 . . . 121.8 ?
C1124 C1125 C1126 . . . 118.1(11) ?
C1124 C1125 H1125 . . . 119.6 ?
C1126 C1125 H1125 . . . 122.3 ?
C1121 C1126 C1125 . . . 124.0(11) ?
C1121 C1126 H1126 . . . 117.6 ?
C1125 C1126 H1126 . . . 118.4 ?
Ru11 C12 C11 . . . 138.0(9) ?
Ru11 C12 C13 . . . 86.8(8) ?
C11 C12 C13 . . . 134.6(11) ?
Ru11 C13 Ru12 . . . 75.7(4) ?
Ru11 C13 Ru13 . . . 71.4(3) ?
Ru11 C13 C12 . . . 58.2(6) ?
Ru11 C13 C14 . . . 128.0(6) ?
Ru12 C13 Ru13 . . . 78.2(4) ?
Ru12 C13 C12 . . . 113.4(7) ?
Ru12 C13 C14 . . . 126.3(9) ?
Ru13 C13 C12 . . . 121.1(7) ?
Ru13 C13 C14 . . . 69.5(6) ?
C12 C13 C14 . . . 119.9(10) ?
Ru13 C14 C13 . . . 74.5(7) ?
Ru13 C14 C141 . . . 131.2(7) ?
Ru13 C14 C15 . . . 71.0(8) ?
C13 C14 C141 . . . 120.3(11) ?
C13 C14 C15 . . . 124.1(11) ?
C141 C14 C15 . . . 115.5(10) ?
C14 C141 C142 . . . 118.0(11) ?
C14 C141 C146 . . . 123.3(13) ?
C142 C141 C146 . . . 118.7(12) ?
C141 C142 C143 . . . 120.6(13) ?
C141 C142 H142 . . . 119.3 ?
C143 C142 H142 . . . 120.1 ?
C142 C143 C144 . . . 121.3(16) ?
C142 C143 H143 . . . 119.9 ?
C144 C143 H143 . . . 118.8 ?
C143 C144 C145 . . . 119.9(14) ?
C143 C144 H144 . . . 121.2 ?
C145 C144 H144 . . . 118.9 ?
C144 C145 C146 . . . 120.0(13) ?
C144 C145 H145 . . . 120.6 ?
C146 C145 H145 . . . 119.4 ?
C141 C146 C145 . . . 119.4(14) ?
C141 C146 H146 . . . 119.9 ?
C145 C146 H146 . . . 120.8 ?
Ru13 C15 C14 . . . 73.2(8) ?
Ru13 C15 C16 . . . 71.7(8) ?
Ru13 C15 H15 . . . 132.5 ?
C14 C15 C16 . . . 126.9(10) ?
C14 C15 H15 . . . 116.4 ?
C16 C15 H15 . . . 116.6 ?
Ru13 C16 C15 . . . 72.1(7) ?
Ru13 C16 C17 . . . 70.8(7) ?
Ru13 C16 H16 . . . 127.1 ?
C15 C16 C17 . . . 126.0(11) ?
C15 C16 H16 . . . 111.8 ?
C17 C16 H16 . . . 121.8 ?
Ru12 C17 Ru13 . . . 80.1(4) ?
Ru12 C17 C16 . . . 123.8(10) ?
Ru12 C17 C171 . . . 117.9(7) ?
Ru13 C17 C16 . . . 72.9(6) ?
Ru13 C17 C171 . . . 135.0(8) ?
C16 C17 C171 . . . 116.0(11) ?
C17 C171 C172 . . . 121.7(12) ?
C17 C171 C176 . . . 119.0(13) ?
C172 C171 C176 . . . 119.3(13) ?
C171 C172 C173 . . . 120.0(14) ?
C171 C172 H172 . . . 119.6 ?
C173 C172 H172 . . . 120.4 ?
C172 C173 C174 . . . 121.3(16) ?
C172 C173 H173 . . . 119.6 ?
C174 C173 H173 . . . 119.1 ?
C173 C174 C175 . . . 119.2(16) ?
C173 C174 H174 . . . 119.1 ?
C175 C174 H174 . . . 121.7 ?
C174 C175 C176 . . . 119.3(15) ?
C174 C175 H175 . . . 120.3 ?
C176 C175 H175 . . . 120.4 ?
C171 C176 C175 . . . 120.8(15) ?
C171 C176 H176 . . . 117.9 ?
C175 C176 H176 . . . 121.3 ?
Ru22 Ru21 Ru23 . . . 59.18(4) ?
Ru22 Ru21 C211 . . . 91.5(4) ?
Ru22 Ru21 C212 . . . 148.1(3) ?
Ru22 Ru21 C213 . . . 117.0(4) ?
Ru22 Ru21 C22 . . . 72.4(3) ?
Ru22 Ru21 C23 . . . 46.0(3) ?
Ru23 Ru21 C211 . . . 90.4(4) ?
Ru23 Ru21 C212 . . . 89.9(4) ?
Ru23 Ru21 C213 . . . 174.8(4) ?
Ru23 Ru21 C22 . . . 84.7(3) ?
Ru23 Ru21 C23 . . . 53.5(3) ?
C211 Ru21 C212 . . . 96.9(6) ?
C211 Ru21 C213 . . . 93.3(6) ?
C211 Ru21 C22 . . . 163.5(5) ?
C211 Ru21 C23 . . . 132.8(5) ?
C212 Ru21 C213 . . . 93.3(6) ?
C212 Ru21 C22 . . . 98.9(5) ?
C212 Ru21 C23 . . . 110.6(4) ?
C213 Ru21 C22 . . . 90.7(5) ?
C213 Ru21 C23 . . . 121.4(5) ?
C22 Ru21 C23 . . . 34.9(4) ?
Ru21 Ru22 Ru23 . . . 61.43(4) ?
Ru21 Ru22 C221 . . . 105.2(3) ?
Ru21 Ru22 C222 . . . 149.1(5) ?
Ru21 Ru22 C223 . . . 68.9(4) ?
Ru21 Ru22 C23 . . . 58.2(2) ?
Ru21 Ru22 C27 . . . 112.9(3) ?
Ru23 Ru22 C221 . . . 110.7(4) ?
Ru23 Ru22 C222 . . . 126.5(4) ?
Ru23 Ru22 C223 . . . 129.9(4) ?
Ru23 Ru22 C23 . . . 57.3(4) ?
Ru23 Ru22 C27 . . . 52.1(3) ?
C221 Ru22 C222 . . . 99.0(6) ?
C221 Ru22 C223 . . . 87.2(6) ?
C221 Ru22 C23 . . . 162.1(4) ?
C221 Ru22 C27 . . . 90.7(6) ?
C222 Ru22 C223 . . . 93.8(5) ?
C222 Ru22 C23 . . . 98.9(6) ?
C222 Ru22 C27 . . . 85.4(5) ?
C223 Ru22 C23 . . . 91.9(6) ?
C223 Ru22 C27 . . . 177.6(6) ?
C23 Ru22 C27 . . . 90.5(5) ?
Ru21 Ru23 Ru22 . . . 59.40(4) ?
Ru21 Ru23 C231 . . . 90.9(4) ?
Ru21 Ru23 C232 . . . 104.6(3) ?
Ru21 Ru23 C23 . . . 54.70(19) ?
Ru21 Ru23 C24 . . . 84.7(3) ?
Ru21 Ru23 C25 . . . 119.3(3) ?
Ru21 Ru23 C26 . . . 131.6(4) ?
Ru21 Ru23 C27 . . . 106.5(3) ?
Ru22 Ru23 C231 . . . 101.8(5) ?
Ru22 Ru23 C232 . . . 162.4(4) ?
Ru22 Ru23 C23 . . . 46.3(3) ?
Ru22 Ru23 C24 . . . 75.1(3) ?
Ru22 Ru23 C25 . . . 86.8(4) ?
Ru22 Ru23 C26 . . . 75.7(4) ?
Ru22 Ru23 C27 . . . 47.6(3) ?
C231 Ru23 C232 . . . 84.8(7) ?
C231 Ru23 C23 . . . 140.3(5) ?
C231 Ru23 C24 . . . 175.5(5) ?
C231 Ru23 C25 . . . 148.1(5) ?
C231 Ru23 C26 . . . 116.5(6) ?
C231 Ru23 C27 . . . 95.3(6) ?
C232 Ru23 C23 . . . 119.8(6) ?
C232 Ru23 C24 . . . 97.3(5) ?
C232 Ru23 C25 . . . 96.3(5) ?
C232 Ru23 C26 . . . 116.3(5) ?
C232 Ru23 C27 . . . 149.0(5) ?
C23 Ru23 C24 . . . 35.3(4) ?
C23 Ru23 C25 . . . 65.3(4) ?
C23 Ru23 C26 . . . 82.0(4) ?
C23 Ru23 C27 . . . 78.9(4) ?
C24 Ru23 C25 . . . 35.8(4) ?
C24 Ru23 C26 . . . 66.2(5) ?
C24 Ru23 C27 . . . 85.1(5) ?
C25 Ru23 C26 . . . 35.6(5) ?
C25 Ru23 C27 . . . 67.9(5) ?
C26 Ru23 C27 . . . 37.2(5) ?
Ru21 C211 O211 . . . 173.1(13) ?
Ru21 C212 O212 . . . 178.3(12) ?
Ru21 C213 O213 . . . 178.4(11) ?
Ru22 C221 O221 . . . 179.2(14) ?
Ru22 C222 O222 . . . 174.7(15) ?
Ru22 C223 O223 . . . 169.7(11) ?
Ru23 C231 O231 . . . 174.2(15) ?
Ru23 C232 O232 . . . 175.2(14) ?
C2111 C21 C2121 . . . 116.7(11) ?
C2111 C21 C22 . . . 119.7(9) ?
C2121 C21 C22 . . . 123.6(9) ?
C21 C2111 C2112 . . . 122.1(12) ?
C21 C2111 C2116 . . . 120.1(10) ?
C2112 C2111 C2116 . . . 117.9(10) ?
C2111 C2112 C2113 . . . 120.6(14) ?
C2111 C2112 H2112 . . . 120.0 ?
C2113 C2112 H2112 . . . 119.4 ?
C2112 C2113 C2114 . . . 119.2(11) ?
C2112 C2113 H2113 . . . 121.0 ?
C2114 C2113 H2113 . . . 119.8 ?
C2113 C2114 C2115 . . . 120.7(11) ?
C2113 C2114 H2114 . . . 119.1 ?
C2115 C2114 H2114 . . . 120.2 ?
C2114 C2115 C2116 . . . 119.3(16) ?
C2114 C2115 H2115 . . . 118.8 ?
C2116 C2115 H2115 . . . 121.8 ?
C2111 C2116 C2115 . . . 122.2(12) ?
C2111 C2116 H2116 . . . 118.7 ?
C2115 C2116 H2116 . . . 119.1 ?
C21 C2121 C2122 . . . 120.3(13) ?
C21 C2121 C2126 . . . 122.4(13) ?
C2122 C2121 C2126 . . . 117.3(12) ?
C2121 C2122 C2123 . . . 118.2(16) ?
C2121 C2122 H2122 . . . 119.7 ?
C2123 C2122 H2122 . . . 122.1 ?
C2122 C2123 C2124 . . . 122.0(19) ?
C2122 C2123 H2123 . . . 116 ?
C2124 C2123 H2123 . . . 122 ?
C2123 C2124 C2125 . . . 120.7(17) ?
C2123 C2124 H2124 . . . 115 ?
C2125 C2124 H2124 . . . 124 ?
C2124 C2125 C2126 . . . 118(2) ?
C2124 C2125 H2125 . . . 116.1 ?
C2126 C2125 H2125 . . . 126 ?
C2121 C2126 C2125 . . . 123.7(17) ?
C2121 C2126 H2126 . . . 119.2 ?
C2125 C2126 H2126 . . . 117.0 ?
Ru21 C22 C21 . . . 137.2(6) ?
Ru21 C22 C23 . . . 85.2(7) ?
C21 C22 C23 . . . 136.5(8) ?
Ru21 C23 Ru22 . . . 75.8(3) ?
Ru21 C23 Ru23 . . . 71.8(3) ?
Ru21 C23 C22 . . . 59.9(5) ?
Ru21 C23 C24 . . . 126.8(8) ?
Ru22 C23 Ru23 . . . 76.5(4) ?
Ru22 C23 C22 . . . 115.0(8) ?
Ru22 C23 C24 . . . 125.7(9) ?
Ru23 C23 C22 . . . 123.4(7) ?
Ru23 C23 C24 . . . 69.0(7) ?
C22 C23 C24 . . . 118.9(12) ?
Ru23 C24 C23 . . . 75.7(7) ?
Ru23 C24 C241 . . . 131.1(8) ?
Ru23 C24 C25 . . . 70.7(7) ?
C23 C24 C241 . . . 120.0(11) ?
C23 C24 C25 . . . 125.2(13) ?
C241 C24 C25 . . . 114.8(11) ?
C24 C241 C242 . . . 117.7(11) ?
C24 C241 C246 . . . 122.2(10) ?
C242 C241 C246 . . . 120.1(14) ?
C241 C242 C243 . . . 118.7(12) ?
C241 C242 H242 . . . 120.1 ?
C243 C242 H242 . . . 121.2 ?
C242 C243 C244 . . . 123.0(13) ?
C242 C243 H243 . . . 118.4 ?
C244 C243 H243 . . . 118.6 ?
C243 C244 C245 . . . 118.3(17) ?
C243 C244 H244 . . . 120.6 ?
C245 C244 H244 . . . 121.2 ?
C244 C245 C246 . . . 119.7(13) ?
C244 C245 H245 . . . 119.9 ?
C246 C245 H245 . . . 120.4 ?
C241 C246 C245 . . . 120.1(11) ?
C241 C246 H246 . . . 119.8 ?
C245 C246 H246 . . . 120.0 ?
Ru23 C25 C24 . . . 73.5(6) ?
Ru23 C25 C26 . . . 71.9(6) ?
Ru23 C25 H25 . . . 131.5 ?
C24 C25 C26 . . . 126.4(12) ?
C24 C25 H25 . . . 116.8 ?
C26 C25 H25 . . . 116.8 ?
Ru23 C26 C25 . . . 72.5(6) ?
Ru23 C26 C27 . . . 69.6(5) ?
Ru23 C26 H26 . . . 127.4 ?
C25 C26 C27 . . . 125.7(11) ?
C25 C26 H26 . . . 110.0 ?
C27 C26 H26 . . . 123.7 ?
Ru22 C27 Ru23 . . . 80.3(4) ?
Ru22 C27 C26 . . . 124.4(10) ?
Ru22 C27 C271 . . . 121.7(10) ?
Ru23 C27 C26 . . . 73.2(7) ?
Ru23 C27 C271 . . . 132.8(9) ?
C26 C27 C271 . . . 112.0(10) ?
C27 C271 C272 . . . 125.0(12) ?
C27 C271 C276 . . . 118.4(13) ?
C272 C271 C276 . . . 116.5(16) ?
C271 C272 C273 . . . 120.2(14) ?
C271 C272 H272 . . . 119 ?
C273 C272 H272 . . . 120 ?
C272 C273 C274 . . . 122(2) ?
C272 C273 H273 . . . 121.9 ?
C274 C273 H273 . . . 116 ?
C273 C274 C275 . . . 118(2) ?
C273 C274 H274 . . . 125 ?
C275 C274 H274 . . . 116.6 ?
C274 C275 C276 . . . 121.7(15) ?
C274 C275 H275 . . . 120 ?
C276 C275 H275 . . . 117.8 ?
C271 C276 C275 . . . 121.1(15) ?
C271 C276 H276 . . . 119.3 ?
C275 C276 H276 . . . 119.6 ?

loop_
_geom_bond_atom_site_label_1
_geom_bond_atom_site_label_2
_geom_bond_site_symmetry_1
_geom_bond_site_symmetry_2
_geom_bond_distance
_geom_bond_publ_flag
Ru11 Ru12 . . 2.7986(15) ?
Ru11 Ru13 . . 2.8308(17) ?
Ru11 C111 . . 1.975(17) ?
Ru11 C112 . . 1.884(12) ?
Ru11 C113 . . 1.884(14) ?
Ru11 C12 . . 2.107(12) ?
Ru11 C13 . . 2.475(12) ?
Ru12 Ru13 . . 2.8021(11) ?
Ru12 C121 . . 1.977(15) ?
Ru12 C122 . . 1.884(14) ?
Ru12 C123 . . 1.960(13) ?
Ru12 C13 . . 2.055(12) ?
Ru12 C17 . . 2.106(11) ?
Ru13 C131 . . 1.837(17) ?
Ru13 C132 . . 1.861(13) ?
Ru13 C13 . . 2.371(11) ?
Ru13 C14 . . 2.304(13) ?
Ru13 C15 . . 2.276(14) ?
Ru13 C16 . . 2.272(13) ?
Ru13 C17 . . 2.244(11) ?
C111 O111 . . 1.13(2) ?
C112 O112 . . 1.127(15) ?
C113 O113 . . 1.143(17) ?
C121 O121 . . 1.133(18) ?
C122 O122 . . 1.129(18) ?
C123 O123 . . 1.130(15) ?
C131 O131 . . 1.17(2) ?
C132 O132 . . 1.158(15) ?
C11 C1111 . . 1.469(19) ?
C11 C1121 . . 1.48(2) ?
C11 C12 . . 1.358(18) ?
C1111 C1112 . . 1.365(18) ?
C1111 C1116 . . 1.41(2) ?
C1112 C1113 . . 1.38(2) ?
C1112 H1112 . . .990 ?
C1113 C1114 . . 1.38(3) ?
C1113 H1113 . . .981 ?
C1114 C1115 . . 1.33(2) ?
C1114 H1114 . . .97 ?
C1115 C1116 . . 1.40(3) ?
C1115 H1115 . . .986 ?
C1116 H1116 . . .982 ?
C1121 C1122 . . 1.403(16) ?
C1121 C1126 . . 1.366(15) ?
C1122 C1123 . . 1.38(2) ?
C1122 H1122 . . .983 ?
C1123 C1124 . . 1.352(18) ?
C1123 H1123 . . .979 ?
C1124 C1125 . . 1.37(2) ?
C1124 H1124 . . .979 ?
C1125 C1126 . . 1.37(2) ?
C1125 H1125 . . .982 ?
C1126 H1126 . . .976 ?
C12 C13 . . 1.421(17) ?
C13 C14 . . 1.446(15) ?
C14 C141 . . 1.505(18) ?
C14 C15 . . 1.407(17) ?
C141 C142 . . 1.38(2) ?
C141 C146 . . 1.400(18) ?
C142 C143 . . 1.38(2) ?
C142 H142 . . .976 ?
C143 C144 . . 1.33(2) ?
C143 H143 . . .992 ?
C144 C145 . . 1.39(2) ?
C144 H144 . . .969 ?
C145 C146 . . 1.40(2) ?
C145 H145 . . .983 ?
C146 H146 . . .985 ?
C15 C16 . . 1.415(19) ?
C15 H15 . . .991 ?
C16 C17 . . 1.408(17) ?
C16 H16 . . 1.039 ?
C17 C171 . . 1.494(19) ?
C171 C172 . . 1.38(2) ?
C171 C176 . . 1.38(2) ?
C172 C173 . . 1.37(2) ?
C172 H172 . . .988 ?
C173 C174 . . 1.37(2) ?
C173 H173 . . .989 ?
C174 C175 . . 1.40(3) ?
C174 H174 . . .987 ?
C175 C176 . . 1.38(2) ?
C175 H175 . . .987 ?
C176 H176 . . .995 ?
Ru21 Ru22 . . 2.7891(14) ?
Ru21 Ru23 . . 2.8458(16) ?
Ru21 C211 . . 1.945(16) ?
Ru21 C212 . . 1.880(15) ?
Ru21 C213 . . 1.888(15) ?
Ru21 C22 . . 2.122(11) ?
Ru21 C23 . . 2.445(8) ?
Ru22 Ru23 . . 2.7827(16) ?
Ru22 C221 . . 1.969(16) ?
Ru22 C222 . . 1.895(12) ?
Ru22 C223 . . 1.935(13) ?
Ru22 C23 . . 2.068(13) ?
Ru22 C27 . . 2.084(12) ?
Ru23 C231 . . 1.840(16) ?
Ru23 C232 . . 1.883(15) ?
Ru23 C23 . . 2.408(13) ?
Ru23 C24 . . 2.320(13) ?
Ru23 C25 . . 2.283(10) ?
Ru23 C26 . . 2.275(9) ?
Ru23 C27 . . 2.226(12) ?
C211 O211 . . 1.113(19) ?
C212 O212 . . 1.129(18) ?
C213 O213 . . 1.141(17) ?
C221 O221 . . 1.13(2) ?
C222 O222 . . 1.142(15) ?
C223 O223 . . 1.152(17) ?
C231 O231 . . 1.16(2) ?
C232 O232 . . 1.14(2) ?
C21 C2111 . . 1.508(13) ?
C21 C2121 . . 1.475(15) ?
C21 C22 . . 1.360(19) ?
C2111 C2112 . . 1.384(16) ?
C2111 C2116 . . 1.39(2) ?
C2112 C2113 . . 1.376(16) ?
C2112 H2112 . . .990 ?
C2113 C2114 . . 1.39(2) ?
C2113 H2113 . . .979 ?
C2114 C2115 . . 1.37(2) ?
C2114 H2114 . . .970 ?
C2115 C2116 . . 1.348(16) ?
C2115 H2115 . . .978 ?
C2116 H2116 . . .994 ?
C2121 C2122 . . 1.41(2) ?
C2121 C2126 . . 1.36(2) ?
C2122 C2123 . . 1.39(2) ?
C2122 H2122 . . .997 ?
C2123 C2124 . . 1.33(3) ?
C2123 H2123 . . 1.00 ?
C2124 C2125 . . 1.38(4) ?
C2124 H2124 . . .998 ?
C2125 C2126 . . 1.36(2) ?
C2125 H2125 . . .96 ?
C2126 H2126 . . .982(15) ?
C22 C23 . . 1.405(16) ?
C23 C24 . . 1.438(16) ?
C24 C241 . . 1.53(2) ?
C24 C25 . . 1.417(17) ?
C241 C242 . . 1.386(16) ?
C241 C246 . . 1.381(18) ?
C242 C243 . . 1.36(2) ?
C242 H242 . . .977 ?
C243 C244 . . 1.36(2) ?
C243 H243 . . .958 ?
C244 C245 . . 1.40(2) ?
C244 H244 . . .971 ?
C245 C246 . . 1.38(2) ?
C245 H245 . . .989 ?
C246 H246 . . .993 ?
C25 C26 . . 1.39(2) ?
C25 H25 . . .995 ?
C26 C27 . . 1.436(19) ?
C26 H26 . . .886 ?
C27 C271 . . 1.49(2) ?
C271 C272 . . 1.37(3) ?
C271 C276 . . 1.371(18) ?
C272 C273 . . 1.40(4) ?
C272 H272 . . 1.007 ?
C273 C274 . . 1.32(3) ?
C273 H273 . . 1.00 ?
C274 C275 . . 1.34(3) ?
C274 H274 . . .98 ?
C275 C276 . . 1.38(3) ?
C275 H275 . . .999 ?
C276 H276 . . .999 ?

loop_
_geom_hbond_atom_site_label_D
_geom_hbond_atom_site_label_H
_geom_hbond_atom_site_label_A
_geom_hbond_site_symmetry_D
_geom_hbond_site_symmetry_H
_geom_hbond_site_symmetry_A
_geom_hbond_distance_DH
_geom_hbond_distance_HA
_geom_hbond_distance_DA
_geom_hbond_angle_DHA
_geom_hbond_publ_flag
? ? ? ? ? ? ? ? ? ? ?

loop_
_geom_torsion_atom_site_label_1
_geom_torsion_atom_site_label_2
_geom_torsion_atom_site_label_3
_geom_torsion_atom_site_label_4
_geom_torsion_site_symmetry_1
_geom_torsion_site_symmetry_2
_geom_torsion_site_symmetry_3
_geom_torsion_site_symmetry_4
_geom_torsion
_geom_torsion_publ_flag
? ? ? ? ? ? ? ? ? ?
